data_7204552
loop_
_publ_author_name
'Smith, Graham'
'Wermuth, Urs D.'
'White, Jonathan M.'

_publ_section_title
;
 Facile solid-state molecular assembly: the crystal structure of the
 unique 2&#x2236;2 proton-transfer oxine-salicylic acid compound
;
_journal_issue 11
_journal_name_full CrystEngComm
_journal_page_first 58
_journal_paper_doi 10.1039/b210197c
_journal_volume 5
_journal_year 2003
_chemical_formula_moiety '(C9 H8 N O)^+^, (C7 H5 O3)^-^'
_chemical_formula_sum 'C16 H13 N O4'
_chemical_formula_weight 283.27
_chemical_melting_point 388(6)
_chemical_name_common '8-hydroxyquinolinium salicylate'
_chemical_name_systematic
;
?
;
_space_group_IT_number 4
_symmetry_cell_setting monoclinic
_symmetry_space_group_name_Hall 'P 2yb'
_symmetry_space_group_name_H-M 'P 1 21 1'
_atom_sites_solution_hydrogens geom
_atom_sites_solution_primary direct
_atom_sites_solution_secondary difmap
_audit_creation_method 'SHELXL-97 (Sheldrick, 1997)'
_cell_angle_alpha 90.00
_cell_angle_beta 99.31(2)
_cell_angle_gamma 90.00
_cell_formula_units_Z 4
_cell_length_a 6.9830(11)
_cell_length_b 16.1740(17)
_cell_length_c 12.360(4)
_cell_measurement_reflns_used 25
_cell_measurement_temperature 293(2)
_cell_measurement_theta_max 30
_cell_measurement_theta_min 25
_cell_volume 1377.6(5)
_computing_molecular_graphics 'PLATON for Windows (Spek, 1999)'
_computing_structure_refinement 'SHELXL-97 (Sheldrick, 1997)'
_computing_structure_solution 'SHELXL-97 (Sheldrick, 1997)'
_diffrn_ambient_temperature 293(2)
_diffrn_measured_fraction_theta_full 0.999
_diffrn_measured_fraction_theta_max 0.999
_diffrn_measurement_device_type 'Enraf-Nonius CAD-4 diffractometer'
_diffrn_measurement_method '\w--2\q '
_diffrn_radiation_monochromator 'graphite '
_diffrn_radiation_source 'fine-focus sealed tube'
_diffrn_radiation_type 'CuK\a '
_diffrn_radiation_wavelength 1.54180
_diffrn_reflns_av_R_equivalents 0.0146
_diffrn_reflns_av_sigmaI/netI 0.0174
_diffrn_reflns_limit_h_max 8
_diffrn_reflns_limit_h_min 0
_diffrn_reflns_limit_k_max 20
_diffrn_reflns_limit_k_min 0
_diffrn_reflns_limit_l_max 15
_diffrn_reflns_limit_l_min -15
_diffrn_reflns_number 3177
_diffrn_reflns_theta_full 74.89
_diffrn_reflns_theta_max 74.89
_diffrn_reflns_theta_min 3.62
_diffrn_standards_decay_% 2.0
_diffrn_standards_interval_time 160
_diffrn_standards_number 3
_exptl_absorpt_coefficient_mu 0.823
_exptl_absorpt_correction_type none
_exptl_crystal_colour yellow
_exptl_crystal_density_diffrn 1.366
_exptl_crystal_density_method 'not measured'
_exptl_crystal_description Block
_exptl_crystal_F_000 592
_exptl_crystal_size_max 0.56
_exptl_crystal_size_mid 0.25
_exptl_crystal_size_min 0.20
_refine_diff_density_max 0.405
_refine_diff_density_min -0.132
_refine_diff_density_rms 0.032
_refine_ls_abs_structure_details 'Flack H D (1983), Acta Cryst. A39, 876-881'
_refine_ls_abs_structure_Flack 0.1(2)
_refine_ls_extinction_coef 0.0069(9)
_refine_ls_extinction_expression Fc^*^=kFc[1+0.001xFc^2^\l^3^/sin(2\q)]^-1/4^
_refine_ls_extinction_method 'SHELXL-97 (Sheldrick, 1997)'
_refine_ls_goodness_of_fit_ref 0.983
_refine_ls_hydrogen_treatment mixed
_refine_ls_matrix_type full
_refine_ls_number_parameters 404
_refine_ls_number_reflns 2935
_refine_ls_restrained_S_all 0.983
_refine_ls_R_factor_all 0.0367
_refine_ls_R_factor_gt 0.0344
_refine_ls_shift/su_max 0.050
_refine_ls_shift/su_mean 0.009
_refine_ls_structure_factor_coef Fsqd
_refine_ls_weighting_details 'calc w=1/[\s^2^(Fo^2^)+(0.0805P)^2^+0.0770P] where P=(Fo^2^+2Fc^2^)/3'
_refine_ls_weighting_scheme calc
_refine_ls_wR_factor_gt 0.0998
_refine_ls_wR_factor_ref 0.1027
_reflns_number_gt 2772
_reflns_number_total 2935
_reflns_threshold_expression 'I >2\s(I)'
_cod_data_source_file b210197c.txt
_cod_data_source_block jmwgs35
_cod_depositor_comments
;
The following automatic conversions were performed:
'_symmetry_cell_setting' value 'Monoclinic ' changed to 'monoclinic'
according to '/home/adriana/struct/CIF-dictionaries/cif_core.dic'
dictionary named 'cif_core.dic' version 2.4.1 from
2010-06-29.

'_exptl_absorpt_correction_type' value 'None ' changed to
'none' according to '/home/adriana/struct/CIF-dictionaries/cif_core.dic'
dictionary named 'cif_core.dic' version 2.4.1 from 2010-06-29.

Automatic conversion script
Id: cif_fix_enum 1555 2011-01-17 13:19:09Z saulius 

The following automatic conversions were performed:

'_chemical_melting_point' value '109--121 C ' was changed to '388(6)'
- it was converted from degrees Celsius(C) to Kelvins(K), the average
value was taken and precision was estimated.

Automatic conversion script
Id: cif_fix_values 1569 2011-02-09 13:29:24Z adriana 
;
_cod_original_sg_symbol_Hall 'P 2yb '
_cod_original_sg_symbol_H-M 'P 21 '
_cod_database_code 7204552

loop_
_symmetry_equiv_pos_as_xyz
'x, y, z'
'-x, y+1/2, -z'

loop_
_atom_site_label
_atom_site_type_symbol
_atom_site_fract_x
_atom_site_fract_y
_atom_site_fract_z
_atom_site_U_iso_or_equiv
_atom_site_adp_type
_atom_site_occupancy
_atom_site_symmetry_multiplicity
_atom_site_calc_flag
_atom_site_refinement_flags
_atom_site_disorder_assembly
_atom_site_disorder_group
H1' H 0.827(5) 0.068(3) 0.740(3) 0.085(10) Uiso 1 1 d . . .
H1 H -0.090(5) -0.278(2) 0.801(3) 0.086(10) Uiso 1 1 d . . .
H11 H 0.307(5) 0.237(3) 0.769(3) 0.092(11) Uiso 1 1 d . . .
H11' H -0.143(6) 0.323(3) 1.041(3) 0.099(12) Uiso 1 1 d . . .
H41' H -0.240(5) 0.215(3) 0.829(3) 0.087(11) Uiso 1 1 d . . .
H41 H 0.482(7) 0.233(3) 1.035(4) 0.127(16) Uiso 1 1 d . . .
C11 C 0.2067(3) 0.42468(13) 0.81681(17) 0.0444(4) Uani 1 1 d . . .
N1 N 0.2528(3) 0.28690(12) 0.75596(15) 0.0493(4) Uani 1 1 d . . .
O4 O 0.3885(3) 0.23655(12) 0.96075(16) 0.0709(5) Uani 1 1 d . . .
C11' C -0.2812(3) 0.47867(16) 0.8612(2) 0.0534(5) Uani 1 1 d . . .
N1' N -0.1799(3) 0.38242(13) 1.00673(15) 0.0527(4) Uani 1 1 d . . .
C16 C 0.2638(3) 0.34188(13) 0.84010(16) 0.0424(4) Uani 1 1 d . . .
O4' O -0.2010(3) 0.25639(13) 0.86729(17) 0.0762(6) Uani 1 1 d . . .
C16' C -0.2366(3) 0.39754(14) 0.89750(16) 0.0471(4) Uani 1 1 d . . .
C8' C -0.1647(4) 0.4426(2) 1.0803(2) 0.0648(6) Uani 1 1 d . . .
H8' H -0.1248 0.4304 1.1540 0.078 Uiso 1 1 calc R . .
C15 C 0.3365(3) 0.31603(15) 0.94910(18) 0.0504(5) Uani 1 1 d . . .
C12 C 0.2221(3) 0.48194(14) 0.9041(2) 0.0540(5) Uani 1 1 d . . .
H12 H 0.1868 0.5369 0.8906 0.065 Uiso 1 1 calc R . .
C10 C 0.1401(3) 0.44590(15) 0.70667(19) 0.0533(5) Uani 1 1 d . . .
H10 H 0.1011 0.4999 0.6890 0.064 Uiso 1 1 calc R . .
C13 C 0.2895(4) 0.45581(18) 1.00851(19) 0.0604(6) Uani 1 1 d . . .
H13 H 0.2985 0.4934 1.0660 0.072 Uiso 1 1 calc R . .
C8 C 0.1902(3) 0.30801(16) 0.65294(19) 0.0570(5) Uani 1 1 d . . .
H8 H 0.1851 0.2684 0.5980 0.068 Uiso 1 1 calc R . .
C9 C 0.1323(4) 0.38820(17) 0.62572(19) 0.0592(5) Uani 1 1 d . . .
H9 H 0.0886 0.4025 0.5531 0.071 Uiso 1 1 calc R . .
C15' C -0.2499(4) 0.33036(15) 0.8231(2) 0.0542(5) Uani 1 1 d . . .
C14' C -0.3103(4) 0.3467(2) 0.7140(2) 0.0646(7) Uani 1 1 d . . .
H14' H -0.3216 0.3035 0.6637 0.078 Uiso 1 1 calc R . .
C10' C -0.2645(4) 0.54151(17) 0.9412(3) 0.0669(7) Uani 1 1 d . . .
H10' H -0.2930 0.5958 0.9197 0.080 Uiso 1 1 calc R . .
C12' C -0.3410(4) 0.49214(19) 0.7475(2) 0.0676(7) Uani 1 1 d . . .
H12' H -0.3705 0.5453 0.7212 0.081 Uiso 1 1 calc R . .
C14 C 0.3452(3) 0.37353(18) 1.03077(18) 0.0588(6) Uani 1 1 d . . .
H14 H 0.3891 0.3577 1.1028 0.071 Uiso 1 1 calc R . .
C9' C -0.2078(4) 0.5241(2) 1.0486(2) 0.0708(7) Uani 1 1 d . . .
H9' H -0.1977 0.5661 1.1007 0.085 Uiso 1 1 calc R . .
C13' C -0.3551(4) 0.4271(2) 0.6772(2) 0.0707(7) Uani 1 1 d . . .
H13' H -0.3956 0.4363 0.6027 0.085 Uiso 1 1 calc R . .
C1' C 0.5136(3) 0.00899(13) 0.68733(15) 0.0459(4) Uani 1 1 d . . .
C1 C 0.1473(3) -0.31904(12) 0.70894(16) 0.0487(4) Uani 1 1 d . . .
O1 O -0.1845(3) -0.30584(15) 0.7311(2) 0.0824(6) Uani 1 1 d . . .
O1' O 0.8627(3) 0.00762(14) 0.71248(18) 0.0727(5) Uani 1 1 d . . .
C6 C 0.2795(4) -0.34417(15) 0.6422(2) 0.0564(5) Uani 1 1 d . . .
H6 H 0.4120 -0.3405 0.6677 0.068 Uiso 1 1 calc R . .
O3' O 0.3474(3) 0.12937(12) 0.72771(17) 0.0736(5) Uani 1 1 d . . .
O3 O 0.3963(3) -0.28703(16) 0.85381(16) 0.0846(6) Uani 1 1 d . . .
O2' O 0.6701(4) 0.13286(14) 0.7453(2) 0.0862(7) Uani 1 1 d . . .
C2 C -0.0504(3) -0.32696(13) 0.67089(19) 0.0547(5) Uani 1 1 d . . .
C2' C 0.6901(3) -0.03103(15) 0.68323(17) 0.0510(5) Uani 1 1 d . . .
C4' C 0.5203(5) -0.15503(16) 0.6209(2) 0.0725(7) Uani 1 1 d . . .
H4' H 0.5224 -0.2097 0.5980 0.087 Uiso 1 1 calc R . .
C7' C 0.5070(4) 0.09709(15) 0.72284(17) 0.0552(5) Uani 1 1 d . . .
C3' C 0.6912(4) -0.11314(16) 0.6496(2) 0.0650(6) Uani 1 1 d . . .
H3' H 0.8084 -0.1396 0.6467 0.078 Uiso 1 1 calc R . .
C6' C 0.3427(3) -0.03544(15) 0.65819(18) 0.0538(5) Uani 1 1 d . . .
H6' H 0.2243 -0.0098 0.6606 0.065 Uiso 1 1 calc R . .
O2 O 0.0933(3) -0.25089(16) 0.86937(17) 0.0853(6) Uani 1 1 d . . .
C5 C 0.2142(5) -0.37450(19) 0.5383(2) 0.0712(7) Uani 1 1 d . . .
H5 H 0.3028 -0.3898 0.4933 0.085 Uiso 1 1 calc R . .
C7 C 0.2199(4) -0.28322(15) 0.81965(19) 0.0603(6) Uani 1 1 d . . .
C5' C 0.3459(4) -0.11728(17) 0.6257(2) 0.0671(6) Uani 1 1 d . . .
H5' H 0.2305 -0.1465 0.6071 0.080 Uiso 1 1 calc R . .
C3 C -0.1117(4) -0.35934(18) 0.5665(2) 0.0717(7) Uani 1 1 d . . .
H3 H -0.2436 -0.3655 0.5408 0.086 Uiso 1 1 calc R . .
C4 C 0.0197(5) -0.38200(19) 0.5016(2) 0.0750(7) Uani 1 1 d . . .
H4 H -0.0235 -0.4027 0.4317 0.090 Uiso 1 1 calc R . .

loop_
_atom_site_aniso_label
_atom_site_aniso_U_11
_atom_site_aniso_U_22
_atom_site_aniso_U_33
_atom_site_aniso_U_23
_atom_site_aniso_U_13
_atom_site_aniso_U_12
C11 0.0396(9) 0.0440(10) 0.0501(10) 0.0011(8) 0.0087(7) -0.0018(8)
N1 0.0514(9) 0.0432(9) 0.0511(9) -0.0036(7) 0.0021(7) 0.0043(7)
O4 0.0850(12) 0.0600(11) 0.0608(10) 0.0122(8) -0.0089(9) 0.0145(9)
C11' 0.0472(10) 0.0552(12) 0.0593(12) -0.0001(10) 0.0129(9) -0.0010(9)
N1' 0.0572(10) 0.0548(10) 0.0468(9) -0.0014(8) 0.0101(7) -0.0112(8)
C16 0.0373(8) 0.0449(10) 0.0444(9) 0.0002(8) 0.0045(7) 0.0005(7)
O4' 0.1101(16) 0.0470(9) 0.0694(11) -0.0082(8) 0.0085(10) -0.0151(10)
C16' 0.0463(9) 0.0508(11) 0.0453(10) -0.0013(9) 0.0110(7) -0.0100(8)
C8' 0.0673(14) 0.0781(17) 0.0499(11) -0.0144(11) 0.0119(10) -0.0119(12)
C15 0.0476(10) 0.0546(12) 0.0476(10) 0.0073(9) 0.0038(8) 0.0023(9)
C12 0.0570(11) 0.0446(10) 0.0613(12) -0.0067(9) 0.0128(9) -0.0021(9)
C10 0.0541(11) 0.0467(11) 0.0582(11) 0.0099(9) 0.0064(9) 0.0034(9)
C13 0.0612(12) 0.0667(14) 0.0549(12) -0.0152(11) 0.0144(10) -0.0044(11)
C8 0.0596(12) 0.0593(13) 0.0500(11) -0.0100(10) 0.0022(9) 0.0006(10)
C9 0.0631(13) 0.0641(14) 0.0471(11) 0.0065(10) -0.0011(9) 0.0036(11)
C15' 0.0593(12) 0.0496(12) 0.0552(12) -0.0060(9) 0.0137(9) -0.0148(9)
C14' 0.0651(14) 0.0810(18) 0.0496(12) -0.0137(12) 0.0147(10) -0.0224(13)
C10' 0.0623(14) 0.0519(13) 0.0891(19) -0.0099(13) 0.0200(13) 0.0036(11)
C12' 0.0619(14) 0.0737(17) 0.0677(15) 0.0177(13) 0.0117(11) 0.0027(12)
C14 0.0568(12) 0.0763(16) 0.0434(10) 0.0000(10) 0.0083(9) -0.0011(11)
C9' 0.0707(15) 0.0704(17) 0.0733(16) -0.0290(14) 0.0172(13) -0.0053(13)
C13' 0.0644(14) 0.098(2) 0.0496(12) 0.0087(13) 0.0084(10) -0.0109(14)
C1' 0.0606(11) 0.0395(9) 0.0370(8) 0.0044(7) 0.0064(8) 0.0037(8)
C1 0.0653(12) 0.0352(9) 0.0428(9) 0.0004(7) 0.0002(8) -0.0040(8)
O1 0.0706(11) 0.0707(12) 0.1075(16) -0.0033(12) 0.0193(11) 0.0082(10)
O1' 0.0570(9) 0.0756(13) 0.0840(13) 0.0092(10) 0.0067(8) -0.0032(9)
C6 0.0668(13) 0.0483(11) 0.0534(11) -0.0008(9) 0.0075(10) -0.0041(10)
O3' 0.0921(13) 0.0514(9) 0.0735(11) -0.0096(8) 0.0024(9) 0.0196(9)
O3 0.0865(13) 0.0984(17) 0.0610(10) -0.0208(11) -0.0113(9) -0.0130(12)
O2' 0.0977(15) 0.0606(11) 0.1026(16) -0.0299(11) 0.0225(12) -0.0231(11)
C2 0.0638(12) 0.0373(10) 0.0602(12) 0.0074(9) 0.0020(9) 0.0007(9)
C2' 0.0556(11) 0.0516(12) 0.0461(10) 0.0106(9) 0.0094(8) 0.0031(9)
C4' 0.102(2) 0.0372(11) 0.0787(17) -0.0016(11) 0.0164(14) 0.0059(12)
C7' 0.0788(15) 0.0433(10) 0.0422(9) -0.0018(8) 0.0060(9) 0.0035(10)
C3' 0.0761(15) 0.0503(13) 0.0724(15) 0.0107(11) 0.0233(12) 0.0194(12)
C6' 0.0583(12) 0.0506(12) 0.0507(11) 0.0059(9) 0.0034(9) 0.0048(10)
O2 0.1088(16) 0.0830(14) 0.0657(11) -0.0258(10) 0.0187(10) 0.0005(12)
C5 0.0972(19) 0.0671(15) 0.0499(12) -0.0072(11) 0.0135(12) -0.0046(15)
C7 0.0857(17) 0.0453(11) 0.0473(11) -0.0062(9) 0.0032(11) -0.0083(11)
C5' 0.0778(16) 0.0491(12) 0.0715(15) 0.0022(11) 0.0037(12) -0.0073(12)
C3 0.0772(16) 0.0616(15) 0.0656(15) 0.0084(12) -0.0203(12) -0.0099(12)
C4 0.105(2) 0.0675(16) 0.0463(11) -0.0063(11) -0.0067(12) -0.0130(15)

loop_
_atom_type_symbol
_atom_type_description
_atom_type_scat_dispersion_real
_atom_type_scat_dispersion_imag
_atom_type_scat_source
C C 0.0181 0.0091 'International Tables Vol C Tables 4.2.6.8 and 6.1.1.4'
H H 0.0000 0.0000 'International Tables Vol C Tables 4.2.6.8 and 6.1.1.4'
N N 0.0311 0.0180 'International Tables Vol C Tables 4.2.6.8 and 6.1.1.4'
O O 0.0492 0.0322 'International Tables Vol C Tables 4.2.6.8 and 6.1.1.4'

loop_
_geom_angle_atom_site_label_1
_geom_angle_atom_site_label_2
_geom_angle_atom_site_label_3
_geom_angle
_geom_angle_site_symmetry_1
_geom_angle_site_symmetry_3
_geom_angle_publ_flag
C10 C11 C12 123.4(2) . . ?
C10 C11 C16 117.77(19) . . ?
C12 C11 C16 118.79(19) . . ?
C8 N1 C16 122.4(2) . . ?
C8 N1 H11 118(3) . . ?
C16 N1 H11 119(3) . . ?
C15 O4 H41 105(3) . . ?
C16' C11' C10' 117.5(2) . . ?
C16' C11' C12' 118.3(2) . . ?
C10' C11' C12' 124.2(3) . . ?
C8' N1' C16' 121.7(2) . . ?
C8' N1' H11' 114(2) . . ?
C16' N1' H11' 125(2) . . ?
N1 C16 C11 118.96(18) . . ?
N1 C16 C15 119.9(2) . . ?
C11 C16 C15 121.11(19) . . ?
C15' O4' H41' 116(3) . . ?
N1' C16' C11' 119.7(2) . . ?
N1' C16' C15' 118.8(2) . . ?
C11' C16' C15' 121.4(2) . . ?
N1' C8' C9' 120.8(2) . . ?
N1' C8' H8' 119.6 . . ?
C9' C8' H8' 119.6 . . ?
O4 C15 C14 126.6(2) . . ?
O4 C15 C16 115.7(2) . . ?
C14 C15 C16 117.7(2) . . ?
C13 C12 C11 119.4(2) . . ?
C13 C12 H12 120.3 . . ?
C11 C12 H12 120.3 . . ?
C9 C10 C11 120.7(2) . . ?
C9 C10 H10 119.6 . . ?
C11 C10 H10 119.7 . . ?
C12 C13 C14 121.4(2) . . ?
C12 C13 H13 119.3 . . ?
C14 C13 H13 119.3 . . ?
N1 C8 C9 120.9(2) . . ?
N1 C8 H8 119.5 . . ?
C9 C8 H8 119.5 . . ?
C10 C9 C8 119.2(2) . . ?
C10 C9 H9 120.4 . . ?
C8 C9 H9 120.4 . . ?
O4' C15' C14' 126.3(2) . . ?
O4' C15' C16' 115.8(2) . . ?
C14' C15' C16' 117.9(2) . . ?
C15' C14' C13' 121.1(2) . . ?
C15' C14' H14' 119.4 . . ?
C13' C14' H14' 119.4 . . ?
C9' C10' C11' 121.1(3) . . ?
C9' C10' H10' 119.5 . . ?
C11' C10' H10' 119.5 . . ?
C13' C12' C11' 119.7(3) . . ?
C13' C12' H12' 120.2 . . ?
C11' C12' H12' 120.2 . . ?
C15 C14 C13 121.6(2) . . ?
C15 C14 H14 119.2 . . ?
C13 C14 H14 119.2 . . ?
C10' C9' C8' 119.2(2) . . ?
C10' C9' H9' 120.4 . . ?
C8' C9' H9' 120.4 . . ?
C12' C13' C14' 121.6(2) . . ?
C12' C13' H13' 119.2 . . ?
C14' C13' H13' 119.2 . . ?
C6' C1' C2' 118.4(2) . . ?
C6' C1' C7' 120.2(2) . . ?
C2' C1' C7' 121.4(2) . . ?
C6 C1 C2 119.3(2) . . ?
C6 C1 C7 119.7(2) . . ?
C2 C1 C7 121.0(2) . . ?
C2 O1 H1 99.3(17) . . ?
C2' O1' H1' 105.3(19) . . ?
C5 C6 C1 120.2(2) . . ?
C5 C6 H6 119.9 . . ?
C1 C6 H6 119.9 . . ?
O1 C2 C1 122.5(2) . . ?
O1 C2 C3 118.4(2) . . ?
C1 C2 C3 119.1(2) . . ?
O1' C2' C3' 118.2(2) . . ?
O1' C2' C1' 121.8(2) . . ?
C3' C2' C1' 119.9(2) . . ?
C3' C4' C5' 120.8(2) . . ?
C3' C4' H4' 119.6 . . ?
C5' C4' H4' 119.6 . . ?
O3' C7' O2' 125.4(2) . . ?
O3' C7' C1' 119.1(2) . . ?
O2' C7' C1' 115.5(2) . . ?
C4' C3' C2' 120.2(2) . . ?
C4' C3' H3' 119.9 . . ?
C2' C3' H3' 119.9 . . ?
C5' C6' C1' 121.1(2) . . ?
C5' C6' H6' 119.5 . . ?
C1' C6' H6' 119.5 . . ?
C7 O2 H1 102.2(14) . . ?
C4 C5 C6 120.1(3) . . ?
C4 C5 H5 120.0 . . ?
C6 C5 H5 120.0 . . ?
O3 C7 O2 126.1(2) . . ?
O3 C7 C1 117.6(2) . . ?
O2 C7 C1 116.3(2) . . ?
C4' C5' C6' 119.6(3) . . ?
C4' C5' H5' 120.2 . . ?
C6' C5' H5' 120.2 . . ?
C4 C3 C2 120.7(3) . . ?
C4 C3 H3 119.6 . . ?
C2 C3 H3 119.6 . . ?
C3 C4 C5 120.5(2) . . ?
C3 C4 H4 119.7 . . ?
C5 C4 H4 119.7 . . ?

loop_
_geom_bond_atom_site_label_1
_geom_bond_atom_site_label_2
_geom_bond_distance
_geom_bond_site_symmetry_2
_geom_bond_publ_flag
C11 C10 1.408(3) . ?
C11 C12 1.413(3) . ?
C11 C16 1.413(3) . ?
N1 C8 1.322(3) . ?
N1 C16 1.361(3) . ?
N1 H11 0.89(5) . ?
O4 C15 1.337(3) . ?
O4 H41 1.04(5) . ?
C11' C16' 1.405(3) . ?
C11' C10' 1.409(4) . ?
C11' C12' 1.417(4) . ?
N1' C8' 1.325(3) . ?
N1' C16' 1.366(3) . ?
N1' H11' 1.06(5) . ?
C16 C15 1.424(3) . ?
O4' C15' 1.336(3) . ?
O4' H41' 0.84(4) . ?
C16' C15' 1.417(3) . ?
C8' C9' 1.394(5) . ?
C8' H8' 0.9300 . ?
C15 C14 1.367(4) . ?
C12 C13 1.367(4) . ?
C12 H12 0.9300 . ?
C10 C9 1.363(4) . ?
C10 H10 0.9300 . ?
C13 C14 1.401(4) . ?
C13 H13 0.9300 . ?
C8 C9 1.384(4) . ?
C8 H8 0.9300 . ?
C9 H9 0.9300 . ?
C15' C14' 1.372(4) . ?
C14' C13' 1.395(5) . ?
C14' H14' 0.9300 . ?
C10' C9' 1.352(4) . ?
C10' H10' 0.9300 . ?
C12' C13' 1.359(5) . ?
C12' H12' 0.9300 . ?
C14 H14 0.9300 . ?
C9' H9' 0.9300 . ?
C13' H13' 0.9300 . ?
C1' C6' 1.389(3) . ?
C1' C2' 1.401(3) . ?
C1' C7' 1.494(3) . ?
C1 C6 1.394(3) . ?
C1 C2 1.391(3) . ?
C1 C7 1.497(3) . ?
O1 C2 1.332(3) . ?
O1 H1 1.10(4) . ?
O1' C2' 1.354(3) . ?
O1' H1' 1.08(4) . ?
C6 C5 1.381(3) . ?
C6 H6 0.9300 . ?
O3' C7' 1.241(3) . ?
O3 C7 1.237(3) . ?
O2' C7' 1.268(3) . ?
C2 C3 1.394(4) . ?
C2' C3' 1.392(4) . ?
C4' C3' 1.368(4) . ?
C4' C5' 1.372(4) . ?
C4' H4' 0.9300 . ?
C3' H3' 0.9300 . ?
C6' C5' 1.385(4) . ?
C6' H6' 0.9300 . ?
O2 C7 1.268(3) . ?
O2 H1 1.48(4) . ?
C5 C4 1.367(5) . ?
C5 H5 0.9300 . ?
C5' H5' 0.9300 . ?
C3 C4 1.363(5) . ?
C3 H3 0.9300 . ?
C4 H4 0.9300 . ?

loop_
_geom_hbond_atom_site_label_D
_geom_hbond_atom_site_label_H
_geom_hbond_atom_site_label_A
_geom_hbond_distance_DH
_geom_hbond_distance_HA
_geom_hbond_distance_DA
_geom_hbond_angle_DHA
_geom_hbond_site_symmetry_A
_geom_hbond_publ_flag
O1 H1 O2 1.10(4) 1.48(4) 2.530(3) 158(3) . yes
O1' H1' O2' 1.08(5) 1.53(4) 2.501(3) 147(3) . yes
N1 H11 O4 0.89(5) 2.35(4) 2.682(3) 102(3) . yes
N1 H11 O3' 0.89(5) 1.85(5) 2.669(3) 151(3) . yes
N1' H11' O2 1.06(5) 1.63(4) 2.657(3) 161(4) 2_557 yes
O4 H41 O3 1.04(5) 1.53(5) 2.558(3) 170(4) 2_657 yes
O4' H41' O2' 0.84(4) 1.74(4) 2.576(3) 177(4) 1_455 yes
C8' H8' O1' 0.9296 2.5799 3.220(4) 126.38 2_657 yes

loop_
_geom_torsion_atom_site_label_1
_geom_torsion_atom_site_label_2
_geom_torsion_atom_site_label_3
_geom_torsion_atom_site_label_4
_geom_torsion
_geom_torsion_site_symmetry_1
_geom_torsion_site_symmetry_2
_geom_torsion_site_symmetry_3
_geom_torsion_site_symmetry_4
_geom_torsion_publ_flag
C8 N1 C16 C11 -0.1(3) . . . . ?
C8 N1 C16 C15 -178.6(2) . . . . ?
C10 C11 C16 N1 0.2(3) . . . . ?
C12 C11 C16 N1 -178.71(18) . . . . ?
C10 C11 C16 C15 178.69(18) . . . . ?
C12 C11 C16 C15 -0.2(3) . . . . ?
C8' N' C16' C11' -0.3(3) . . . . ?
C8' N1' C16' C15' 180.0(2) . . . . ?
C10' C11' C16' N1' 0.1(3) . . . . ?
C12' C11' C16' N1' -179.5(2) . . . . ?
C10' C11' C16' C15' 179.8(2) . . . . ?
C12' C11' C16' C15' 0.2(3) . . . . ?
C16' N1' C8' C9' 0.5(4) . . . . ?
N C16 C15 O4 -0.6(3) . . . . ?
C11 C16 C15 O4 -179.07(19) . . . . ?
N C16 C15 C14 179.9(2) . . . . ?
C11 C16 C15 C14 1.4(3) . . . . ?
C10 C11 C12 C13 -179.6(2) . . . . ?
C16 C11 C12 C13 -0.7(3) . . . . ?
C12 C11 C10 C9 178.6(2) . . . . ?
C16 C11 C10 C9 -0.3(3) . . . . ?
C11 C12 C13 C14 0.6(3) . . . . ?
C16 N C8 C9 0.0(3) . . . . ?
C11 C10 C9 C8 0.2(4) . . . . ?
N C8 C9 C10 0.0(4) . . . . ?
N' C16' C15' O4' -1.2(3) . . . . ?
C11' C16' C15' O4' 179.1(2) . . . . ?
N1' C16' C15' C14' 178.9(2) . . . . ?
C11' C16' C15' C14' -0.8(3) . . . . ?
O4' C15' C14' C13' -179.1(3) . . . . ?
C16' C15' C14' C13' 0.8(3) . . . . ?
C16' C11' C10' C9' 0.0(3) . . . . ?
C12' C11' C10' C9' 179.5(2) . . . . ?
C16' C11' C12' C13' 0.5(3) . . . . ?
C10' C11' C12' C13' -179.0(2) . . . . ?
O4 C15 C14 C13 178.9(2) . . . . ?
C16 C15 C14 C13 -1.6(3) . . . . ?
C12 C13 C14 C15 0.7(4) . . . . ?
C11' C10' C9' C8' 0.2(4) . . . . ?
N1' C8' C9' C10' -0.4(4) . . . . ?
C11' C12' C13' C14' -0.6(4) . . . . ?
C15' C14' C13' C12' -0.1(4) . . . . ?
C2 C1 C6 C5 1.7(3) . . . . ?
C7 C1 C6 C5 -177.6(2) . . . . ?
C6 C1 C2 O1 178.6(2) . . . . ?
C7 C1 C2 O1 -2.1(3) . . . . ?
C6 C1 C2 C3 -0.4(3) . . . . ?
C7 C1 C2 C3 178.9(2) . . . . ?
C6' C1' C2' O1' -178.7(2) . . . . ?
C7' C1' C2' O1' 0.9(3) . . . . ?
C6' C1' C2' C3' 0.5(3) . . . . ?
C7' C1' C2' C3' -179.92(19) . . . . ?
C6' C1' C7' O3' 1.2(3) . . . . ?
C2' C1' C7' O3' -178.3(2) . . . . ?
C6' C1' C7' O2' -178.4(2) . . . . ?
C2' C1' C7' O2' 2.0(3) . . . . ?
C5' C4' C3' C2' -0.6(4) . . . . ?
O1' C2' C3' C4' 179.0(2) . . . . ?
C1' C2' C3' C4' -0.2(3) . . . . ?
C2' C1' C6' C5' -0.1(3) . . . . ?
C7' C1' C6' C5' -179.6(2) . . . . ?
C1 C6 C5 C4 -1.7(4) . . . . ?
C6 C1 C7 O3 -9.2(3) . . . . ?
C2 C1 C7 O3 171.5(2) . . . . ?
C6 C1 C7 O2 170.2(2) . . . . ?
C2 C1 C7 O2 -9.1(3) . . . . ?
C3' C4' C5' C6' 1.0(4) . . . . ?
C1' C6' C5' C4' -0.7(4) . . . . ?
O1 C2 C3 C4 -179.9(3) . . . . ?
C1 C2 C3 C4 -0.9(4) . . . . ?
C2 C3 C4 C5 0.9(5) . . . . ?
C6 C5 C4 C3 0.4(5) . . . . ?
